data_2007265
loop_
_publ_author_name
'Fl\"orke, Ulrich'
'Haupt, Hans-J\"urgen'

_publ_section_title
;
 Octacarbonyl(\m-dicyclohexylphosphanido)(\m-trifluoromethylmercury)dirhenium
;
_journal_issue 5
_journal_name_full 'Acta Crystallographica Section C'
_journal_page_first IUC9800015
_journal_paper_doi 10.1107/S0108270198099727
_journal_volume 54
_journal_year 1998
_chemical_formula_moiety '[Hg Re2 (C F3 )(C12 H22 P )(C O )8 ]'
_chemical_formula_sum 'C21 H22 F3 Hg O8 P Re2'
_chemical_formula_weight 1063.35
_chemical_name_systematic
;
 (\m-dicyclohexylphosphido)(\m-trifluormethyl-mercury)-octacarbonyl-dirhenium
;
_space_group_IT_number 12
_symmetry_cell_setting monoclinic
_symmetry_space_group_name_Hall '-C 2y'
_symmetry_space_group_name_H-M 'C 1 2/m 1'
_audit_creation_method SHELXL
_cell_angle_alpha 90.00
_cell_angle_beta 90.330(10)
_cell_angle_gamma 90.00
_cell_formula_units_Z 4
_cell_length_a 14.247(2)
_cell_length_b 11.371(2)
_cell_length_c 16.727(3)
_cell_measurement_reflns_used 35
_cell_measurement_temperature 293(2)
_cell_measurement_theta_max 18
_cell_measurement_theta_min 9
_cell_volume 2709.8(8)
_computing_structure_refinement 'SHELXTL V5 (Siemens, 1995)'
_computing_structure_solution 'SHELXTL V5 (Siemens, 1995)'
_diffrn_ambient_temperature 293(2)
_diffrn_measurement_device 'Siemens R3'
_diffrn_measurement_method omega-2theta
_diffrn_radiation_monochromator graphite
_diffrn_radiation_source 'fine-focus sealed tube'
_diffrn_radiation_type MoK\a
_diffrn_radiation_wavelength 0.71073
_diffrn_reflns_av_R_equivalents 0.0644
_diffrn_reflns_av_sigmaI/netI 0.0684
_diffrn_reflns_limit_h_max 18
_diffrn_reflns_limit_h_min -18
_diffrn_reflns_limit_k_max 14
_diffrn_reflns_limit_k_min -14
_diffrn_reflns_limit_l_max 21
_diffrn_reflns_limit_l_min 0
_diffrn_reflns_number 6455
_diffrn_reflns_theta_max 27.57
_diffrn_reflns_theta_min 2.29
_diffrn_standards_decay_% 3
_diffrn_standards_interval_count 400
_diffrn_standards_number 3
_exptl_absorpt_coefficient_mu 14.685
_exptl_absorpt_correction_T_max 0.230
_exptl_absorpt_correction_T_min 0.076
_exptl_absorpt_correction_type psi-scan
_exptl_absorpt_process_details 'SHELXTL (Siemens, 1995)'
_exptl_crystal_colour colorless
_exptl_crystal_density_diffrn 2.606
_exptl_crystal_density_meas ?
_exptl_crystal_description prism
_exptl_crystal_F_000 1936
_exptl_crystal_size_max 0.23
_exptl_crystal_size_mid 0.19
_exptl_crystal_size_min 0.10
_refine_diff_density_max 1.169
_refine_diff_density_min -1.071
_refine_ls_extinction_coef 0.00019(2)
_refine_ls_extinction_method SHELXL
_refine_ls_goodness_of_fit_all 0.990
_refine_ls_goodness_of_fit_obs 1.041
_refine_ls_hydrogen_treatment constr
_refine_ls_matrix_type full
_refine_ls_number_parameters 178
_refine_ls_number_reflns 3288
_refine_ls_number_restraints 0
_refine_ls_restrained_S_all 0.991
_refine_ls_restrained_S_obs 1.041
_refine_ls_R_factor_all 0.0626
_refine_ls_R_factor_obs .0364
_refine_ls_shift/esd_max -0.002
_refine_ls_shift/esd_mean 0.000
_refine_ls_structure_factor_coef Fsqd
_refine_ls_weighting_details 'w=1/[\s^2^(Fo^2^)+(0.0300P)^2^+0.0000P] where P=(Fo^2^+2Fc^2^)/3'
_refine_ls_weighting_scheme calc
_refine_ls_wR_factor_all 0.0861
_refine_ls_wR_factor_obs .0740
_reflns_number_observed 2259
_reflns_number_total 3289
_reflns_observed_criterion >2sigma(I)
_cod_data_source_file qa0033.cif
_cod_data_source_block s425
_cod_depositor_comments
;
The following automatic conversions were performed:

'_exptl_crystal_density_meas' value 'not measured' was changed to '?'
- the value is perceived as not measured.

Automatic conversion script
Id: cif_fix_values 3008 2015-01-20 13:52:24Z robertas 

The following automatic conversions were performed:

'_refine_ls_weighting_scheme' value 'calc
w=1/[\s^2^(Fo^2^)+(0.0300P)^2^+0.0000P] where P=(Fo^2^+2Fc^2^)/3' was
changed to 'calc'. New tag '_refine_ls_weighting_details' was
created. The value of the new tag was set to
'w=1/[\s^2^(Fo^2^)+(0.0300P)^2^+0.0000P] where P=(Fo^2^+2Fc^2^)/3'.

Automatic conversion script
Id: cif_fix_values 3143 2015-03-26 13:38:13Z robertas 
;
_cod_original_sg_symbol_H-M 'C 2/m'
_cod_database_code 2007265
_cod_database_fobs_code 2007265

loop_
_symmetry_equiv_pos_as_xyz
'x, y, z'
'-x, y, -z'
'x+1/2, y+1/2, z'
'-x+1/2, y+1/2, -z'
'-x, -y, -z'
'x, -y, z'
'-x+1/2, -y+1/2, -z'
'x+1/2, -y+1/2, z'

loop_
_atom_site_aniso_label
_atom_site_aniso_U_11
_atom_site_aniso_U_22
_atom_site_aniso_U_33
_atom_site_aniso_U_12
_atom_site_aniso_U_13
_atom_site_aniso_U_23
Re1 .0380(2) .0334(2) .0271(2) -.0021(2) -.00391(13) -.0024(2)
Hg1 .0576(3) .0546(3) .0277(3) .000 -.0114(2) .000
P1 .0253(14) .0287(14) .027(2) .000 -.0011(12) .000
C1 .057(6) .054(6) .042(6) .001(5) -.015(5) -.009(5)
O1 .096(6) .086(6) .040(4) -.009(5) -.015(4) -.029(4)
C2 .040(5) .047(5) .038(6) -.001(4) .001(4) -.007(5)
O2 .077(5) .049(4) .063(5) .017(4) -.002(4) .021(4)
C3 .045(5) .038(5) .042(5) -.010(4) -.012(4) .004(4)
O3 .035(4) .064(5) .088(6) -.006(4) .007(4) .012(4)
C4 .057(6) .046(6) .039(5) -.008(5) .004(5) -.011(5)
O4 .050(4) .083(5) .071(6) .002(4) .017(4) -.022(5)
C5 .083(11) .037(7) .032(8) .000 -.014(8) .000
F1 .291(16) .171(9) .105(8) .094(10) -.098(10) -.005(8)
F2 .155(13) .35(3) .068(10) .000 -.027(10) .000
C11 .031(6) .032(6) .032(7) .000 -.004(5) .000
C12 .055(6) .039(5) .049(6) .014(5) .014(5) .009(5)
C13 .048(5) .052(6) .055(7) .006(5) .010(5) .017(5)
C14 .035(7) .077(10) .029(7) .000 .010(6) .000
C21 .025(5) .036(6) .029(6) .000 .005(5) .000
C22 .032(5) .046(5) .070(7) .007(4) -.007(5) .011(5)
C23 .030(5) .062(6) .102(10) .009(5) -.014(6) .022(7)
C24 .024(6) .098(13) .071(11) .000 -.003(7) .000

loop_
_atom_site_label
_atom_site_fract_x
_atom_site_fract_y
_atom_site_fract_z
_atom_site_U_iso_or_equiv
_atom_site_thermal_displace_type
_atom_site_calc_flag
_atom_site_refinement_flags
_atom_site_occupancy
_atom_site_disorder_group
_atom_site_type_symbol
Re1 .77290(2) .14218(3) .31747(2) .03283(13) Uani d . 1 . Re
Hg1 .83000(4) .0000 .44542(3) .0467(2) Uani d S 1 . Hg
P1 .7247(2) .0000 .2151(2) .0271(6) Uani d S 1 . P
C1 .8140(7) .2496(9) .4025(6) .051(3) Uani d . 1 . C
O1 .8351(6) .3176(7) .4486(4) .074(2) Uani d . 1 . O
C2 .7409(6) .2783(9) .2529(6) .042(2) Uani d . 1 . C
O2 .7249(5) .3581(6) .2156(5) .063(2) Uani d . 1 . O
C3 .9038(6) .1381(8) .2760(6) .041(2) Uani d . 1 . C
O3 .9783(4) .1387(6) .2501(5) .062(2) Uani d . 1 . O
C4 .6420(7) .1408(8) .3617(6) .047(2) Uani d . 1 . C
O4 .5678(5) .1426(7) .3840(5) .068(2) Uani d . 1 . O
C5 .8892(13) .0000 .5680(9) .051(4) Uani d S 1 . C
F1 .9354(9) -.0850(10) .5815(6) .189(6) Uani d . 1 . F
F2 .8220(12) .0000 .6200(9) .190(8) Uani d S 1 . F
C11 .7969(8) .0000 .1232(7) .032(3) Uani d S 1 . C
H11 .8610(8) .0000 .1413(7) .03(2) Uiso d SR 1 . H
C12 .7903(7) .1094(8) .0699(6) .048(2) Uani d . 1 . C
H12A .7940(7) .1787(8) .1026(6) .048(9) Uiso d R 1 . H
H12B .7302(7) .1088(8) .0436(6) .048(9) Uiso d R 1 . H
C13 .8660(7) .1084(8) .0071(6) .052(3) Uani d . 1 . C
H13A .9256(7) .1139(8) .0339(6) .048(9) Uiso d R 1 . H
H13B .8589(7) .1767(8) -.0261(6) .048(9) Uiso d R 1 . H
C14 .8652(9) .0000 -.0427(8) .047(3) Uani d S 1 . C
H14A .9189(9) .0000 -.0771(8) .048(9) Uiso d SR 1 . H
H14B .8098(9) .0000 -.0756(8) .048(9) Uiso d SR 1 . H
C21 .5974(7) .0000 .1903(7) .030(3) Uani d S 1 . C
H21 .5663(7) .0000 .2410(7) .03(2) Uiso d SR 1 . H
C22 .5610(6) .1110(8) .1500(7) .049(3) Uani d . 1 . C
H22A .5867(6) .1160(8) .0972(7) .048(9) Uiso d R 1 . H
H22B .5815(6) .1784(8) .1800(7) .048(9) Uiso d R 1 . H
C23 .4556(6) .1090(9) .1443(8) .065(3) Uani d . 1 . C
H23A .4337(6) .1761(9) .1147(8) .048(9) Uiso d R 1 . H
H23B .4310(6) .1146(9) .1975(8) .048(9) Uiso d R 1 . H
C24 .4162(9) .0000 .1060(10) .064(5) Uani d S 1 . C
H24A .4333(9) .0000 .0506(10) .048(9) Uiso d SR 1 . H
H24B .3489(9) .0000 .1088(10) .048(9) Uiso d SR 1 . H

loop_
_atom_type_symbol
_atom_type_description
_atom_type_scat_dispersion_real
_atom_type_scat_dispersion_imag
_atom_type_scat_source
C C 0.0033 0.0016 'International Tables Vol C Tables 4.2.6.8 and 6.1.1.4'
H H 0.0000 0.0000 'International Tables Vol C Tables 4.2.6.8 and 6.1.1.4'
O O 0.0106 0.0060 'International Tables Vol C Tables 4.2.6.8 and 6.1.1.4'
F F 0.0171 0.0103 'International Tables Vol C Tables 4.2.6.8 and 6.1.1.4'
P P 0.1023 0.0942 'International Tables Vol C Tables 4.2.6.8 and 6.1.1.4'
Re Re -1.0185 7.2310 'International Tables Vol C Tables 4.2.6.8 and 6.1.1.4'
Hg Hg -2.3894 9.2266 'International Tables Vol C Tables 4.2.6.8 and 6.1.1.4'

loop_
_geom_angle_atom_site_label_1
_geom_angle_atom_site_label_2
_geom_angle_atom_site_label_3
_geom_angle_site_symmetry_1
_geom_angle_site_symmetry_3
_geom_angle
C2 Re1 C1 . . 88.6(4)
C2 Re1 C3 . . 92.4(4)
C1 Re1 C3 . . 89.5(4)
C2 Re1 C4 . . 89.7(4)
C1 Re1 C4 . . 90.7(4)
C3 Re1 C4 . . 177.8(4)
C2 Re1 P1 . . 94.2(3)
C1 Re1 P1 . . 177.2(3)
C3 Re1 P1 . . 90.0(3)
C4 Re1 P1 . . 89.7(3)
C2 Re1 Hg1 . . 162.3(3)
C1 Re1 Hg1 . . 73.8(3)
C3 Re1 Hg1 . . 89.1(2)
C4 Re1 Hg1 . . 88.9(3)
P1 Re1 Hg1 . . 103.44(5)
C2 Re1 Re1 . 6 142.9(3)
C1 Re1 Re1 . 6 128.5(3)
C3 Re1 Re1 . 6 88.7(2)
C4 Re1 Re1 . 6 89.5(3)
P1 Re1 Re1 . 6 48.72(5)
Hg1 Re1 Re1 . 6 54.722(11)
C5 Hg1 Re1 . 6 144.69(2)
C5 Hg1 Re1 . . 144.69(2)
Re1 Hg1 Re1 6 . 70.56(2)
C11 P1 C21 . . 111.1(5)
C11 P1 Re1 . . 115.1(3)
C21 P1 Re1 . . 115.2(3)
C11 P1 Re1 . 6 115.1(3)
C21 P1 Re1 . 6 115.2(3)
Re1 P1 Re1 . 6 82.55(9)
O1 C1 Re1 . . 175.4(9)
O2 C2 Re1 . . 178.1(8)
O3 C3 Re1 . . 177.6(8)
O4 C4 Re1 . . 177.4(9)
F1 C5 F1 6 . 108.6(19)
F1 C5 F2 6 . 106.4(12)
F1 C5 F2 . . 106.4(12)
F1 C5 Hg1 6 . 112.5(9)
F1 C5 Hg1 . . 112.5(9)
F2 C5 Hg1 . . 110.0(12)
C12 C11 C12 6 . 108.5(10)
C12 C11 P1 6 . 116.7(6)
C12 C11 P1 . . 116.7(6)
C13 C12 C11 . . 110.8(8)
C14 C13 C12 . . 113.2(9)
C13 C14 C13 . 6 111.9(11)
C22 C21 C22 . 6 112.2(10)
C22 C21 P1 . . 115.4(5)
C22 C21 P1 6 . 115.4(5)
C23 C22 C21 . . 110.7(8)
C24 C23 C22 . . 114.2(9)
C23 C24 C23 . 6 111.2(12)

loop_
_geom_bond_atom_site_label_1
_geom_bond_atom_site_label_2
_geom_bond_site_symmetry_2
_geom_bond_distance
_geom_bond_publ_flag
Re1 C2 . 1.940(10) ?
Re1 C1 . 1.962(10) ?
Re1 C3 . 1.994(10) ?
Re1 C4 . 2.010(10) ?
Re1 P1 . 2.451(2) ?
Re1 Hg1 . 2.7993(6) ?
Re1 Re1 6 3.2335(9) ?
Hg1 C5 . 2.213(14) ?
Hg1 Re1 6 2.7993(6) ?
P1 C11 . 1.855(13) ?
P1 C21 . 1.857(10) ?
P1 Re1 6 2.451(2) ?
C1 O1 . 1.132(11) ?
C2 O2 . 1.124(10) ?
C3 O3 . 1.149(11) ?
C4 O4 . 1.123(11) ?
C5 F1 6 1.190(12) ?
C5 F1 . 1.190(12) ?
C5 F2 . 1.30(2) ?
C11 C12 6 1.533(11) ?
C11 C12 . 1.533(11) ?
C12 C13 . 1.509(13) ?
C13 C14 . 1.488(12) ?
C14 C13 6 1.488(12) ?
C21 C22 . 1.521(10) ?
C21 C22 6 1.521(10) ?
C22 C23 . 1.504(11) ?
C23 C24 . 1.503(13) ?
C24 C23 6 1.503(13) ?
